data_4311424
loop_
_publ_author_name
'Robert P. Davies'
'Claire V. Francis'
'Andrew P. S. Jurd'
'M. Giovanna Martinelli'
'Andrew J. P. White'
'David J. Williams'

_publ_section_title
;
 Coordination Chemistry of Diselenophosphinate Complexes: The X-ray
 Single-Crystal Structures of [K(Se2PPh2)(THF)2]2 and [In(Se2PPh2)3].L (L
 = THF, PhMe)
;
_journal_name_full 'Inorganic Chemistry'
_journal_page_first 4802
_journal_page_last 4804
_journal_paper_doi 10.1021/ic049567x
_journal_volume 43
_journal_year 2004
_chemical_formula_sum 'C40 H38 In O P3 Se6'
_chemical_formula_weight 1216.19
_chemical_name_systematic
; 
 ? 
;
_space_group_IT_number 14
_symmetry_cell_setting monoclinic
_symmetry_space_group_name_Hall '-P 2yn'
_symmetry_space_group_name_H-M 'P 1 21/n 1'
_atom_sites_solution_hydrogens geom
_atom_sites_solution_primary direct
_atom_sites_solution_secondary difmap
_audit_creation_method SHELXL
_cell_angle_alpha 90.00
_cell_angle_beta 94.606(8)
_cell_angle_gamma 90.00
_cell_formula_units_Z 4
_cell_length_a 13.1962(10)
_cell_length_b 15.2780(15)
_cell_length_c 21.780(3)
_cell_measurement_reflns_used 28
_cell_measurement_temperature 293(2)
_cell_measurement_theta_max 12.49
_cell_measurement_theta_min 5.06
_cell_volume 4376.9(8)
_computing_cell_refinement 'Siemens XSCANS'
_computing_data_collection 'Siemens XSCANS'
_computing_data_reduction 'Siemens SHELXTL'
_computing_molecular_graphics 'Siemens SHELXTL'
_computing_publication_material 'Siemens SHELXTL'
_computing_structure_refinement 'SHELXL-93 (Sheldrick, 1993)'
_computing_structure_solution 'SHELXS-86 (Sheldrick, 1990)'
_diffrn_ambient_temperature 293(2)
_diffrn_measurement_device 'Siemens P4'
_diffrn_measurement_method '\w scans'
_diffrn_radiation_monochromator graphite
_diffrn_radiation_source 'fine-focus sealed tube'
_diffrn_radiation_type MoK\a
_diffrn_radiation_wavelength 0.71073
_diffrn_reflns_av_R_equivalents 0.0553
_diffrn_reflns_av_sigmaI/netI 0.0929
_diffrn_reflns_limit_h_max 15
_diffrn_reflns_limit_h_min 0
_diffrn_reflns_limit_k_max 18
_diffrn_reflns_limit_k_min 0
_diffrn_reflns_limit_l_max 25
_diffrn_reflns_limit_l_min -25
_diffrn_reflns_number 8020
_diffrn_reflns_theta_max 25.00
_diffrn_reflns_theta_min 1.87
_diffrn_standards_decay_% 11.19
_diffrn_standards_interval_count 97
_diffrn_standards_number 3
_exptl_absorpt_coefficient_mu 5.669
_exptl_absorpt_correction_T_max 0.1316
_exptl_absorpt_correction_T_min 0.0711
_exptl_absorpt_correction_type Ellipsoidal
_exptl_crystal_colour Yellow
_exptl_crystal_density_diffrn 1.846
_exptl_crystal_description prisms
_exptl_crystal_F_000 2336
_exptl_crystal_size_max 0.47
_exptl_crystal_size_mid 0.43
_exptl_crystal_size_min 0.27
_refine_diff_density_max 0.476
_refine_diff_density_min -0.521
_refine_diff_density_rms 0.120
_refine_ls_extinction_method none
_refine_ls_goodness_of_fit_all 1.010
_refine_ls_goodness_of_fit_obs 1.103
_refine_ls_matrix_type full
_refine_ls_number_parameters 408
_refine_ls_number_reflns 6646
_refine_ls_number_restraints 41
_refine_ls_restrained_S_all 1.055
_refine_ls_restrained_S_obs 1.102
_refine_ls_R_factor_all 0.1170
_refine_ls_R_factor_obs 0.0546
_refine_ls_shift/esd_max -0.001
_refine_ls_shift/esd_mean 0.000
_refine_ls_structure_factor_coef Fsqd
_refine_ls_weighting_details 'w=1/[\s^2^(Fo^2^)+(0.0416P)^2^+0.0000P] where P=(Fo^2^+2Fc^2^)/3'
_refine_ls_weighting_scheme calc
_refine_ls_wR_factor_all 0.1253
_refine_ls_wR_factor_obs 0.0992
_reflns_number_observed 4539
_reflns_number_total 7666
_reflns_observed_criterion >2sigma(I)
_cod_data_source_file ic049567xsi20040402_082956_2.cif
_cod_data_source_block Compound_2.THF
_cod_depositor_comments
;
The following automatic conversions were performed:
'_symmetry_cell_setting' value 'Monoclinic' changed to 'monoclinic'
according to '/home/saulius/struct/CIF-dictionaries/cif_core.dic'
dictionary named 'cif_core.dic' version 2.4.1 from 2010-06-29.

Automatic conversion script
Id: cif_fix_enum 1527 2010-12-29 10:47:43Z saulius 

The following automatic conversions were performed:

'_refine_ls_weighting_scheme' value 'calc
w=1/[\s^2^(Fo^2^)+(0.0416P)^2^+0.0000P] where P=(Fo^2^+2Fc^2^)/3' was
changed to 'calc'. New tag '_refine_ls_weighting_details' was
created. The value of the new tag was set to
'w=1/[\s^2^(Fo^2^)+(0.0416P)^2^+0.0000P] where P=(Fo^2^+2Fc^2^)/3'.

Automatic conversion script
Id: cif_fix_values 3143 2015-03-26 13:38:13Z robertas 
;
_cod_original_cell_volume 4376.9(7)
_cod_original_formula_sum 'C40 H38 O P3 Se6 In'
_cod_database_code 4311424

loop_
_symmetry_equiv_pos_as_xyz
'x, y, z'
'-x+1/2, y+1/2, -z+1/2'
'-x, -y, -z'
'x-1/2, -y-1/2, z-1/2'

loop_
_atom_site_aniso_label
_atom_site_aniso_U_11
_atom_site_aniso_U_22
_atom_site_aniso_U_33
_atom_site_aniso_U_23
_atom_site_aniso_U_13
_atom_site_aniso_U_12
In 0.0404(3) 0.0459(3) 0.0451(4) -0.0068(3) -0.0012(3) -0.0002(3)
Se1 0.0508(5) 0.0407(5) 0.0562(6) -0.0051(5) -0.0138(5) 0.0090(4)
Se2 0.0518(6) 0.0515(6) 0.0664(7) -0.0065(5) -0.0185(5) 0.0128(5)
Se3 0.0514(5) 0.0562(6) 0.0396(5) -0.0019(5) -0.0013(4) -0.0045(5)
Se4 0.0471(5) 0.0629(6) 0.0439(5) 0.0089(5) -0.0033(4) -0.0077(5)
Se5 0.0688(6) 0.0433(5) 0.0484(6) 0.0007(5) 0.0105(5) 0.0023(5)
Se6 0.0543(5) 0.0423(5) 0.0573(6) 0.0007(5) 0.0067(5) -0.0056(5)
P1 0.0466(13) 0.0404(12) 0.0484(15) -0.0064(11) -0.0081(11) 0.0055(11)
C1 0.060(6) 0.058(6) 0.080(8) 0.000(6) -0.004(6) 0.001(6)
C2 0.049(6) 0.092(10) 0.109(11) -0.017(9) 0.014(7) -0.003(7)
C3 0.093(11) 0.094(12) 0.136(16) 0.011(11) 0.006(11) -0.037(10)
C4 0.118(14) 0.071(9) 0.171(20) 0.043(11) -0.025(13) -0.028(10)
C5 0.077(8) 0.055(7) 0.128(13) 0.020(8) -0.014(9) 0.008(7)
C6 0.062(6) 0.050(6) 0.053(6) -0.001(5) -0.008(5) 0.000(5)
C7 0.077(8) 0.075(8) 0.091(10) -0.035(8) -0.001(7) 0.004(7)
C8 0.124(13) 0.137(15) 0.079(11) -0.066(11) -0.025(10) 0.014(12)
C9 0.158(17) 0.120(14) 0.068(10) -0.014(11) -0.001(11) 0.035(14)
C10 0.128(14) 0.116(13) 0.074(10) 0.000(10) 0.024(10) -0.002(12)
C11 0.121(12) 0.068(8) 0.065(8) -0.004(7) 0.017(8) 0.008(8)
C12 0.055(6) 0.046(5) 0.056(6) -0.004(5) 0.003(5) 0.012(5)
P2 0.0378(12) 0.0432(12) 0.0400(13) -0.0016(11) -0.0003(10) -0.0003(10)
C13 0.068(7) 0.074(8) 0.078(9) 0.004(7) 0.020(7) 0.019(6)
C14 0.081(9) 0.092(10) 0.102(12) 0.007(9) 0.012(9) 0.034(9)
C15 0.065(8) 0.131(14) 0.094(11) -0.035(11) 0.016(8) 0.020(9)
C16 0.066(8) 0.091(10) 0.121(13) -0.031(10) 0.049(9) -0.018(8)
C17 0.065(7) 0.069(7) 0.109(11) 0.003(8) 0.030(8) 0.012(7)
C18 0.050(5) 0.047(5) 0.053(6) -0.012(5) 0.001(5) -0.004(5)
C19 0.073(7) 0.067(7) 0.050(6) 0.005(6) -0.009(6) -0.003(6)
C20 0.070(7) 0.077(8) 0.062(7) -0.021(7) 0.011(6) -0.013(7)
C21 0.083(9) 0.059(7) 0.092(11) -0.007(7) 0.007(8) 0.009(7)
C22 0.124(12) 0.052(7) 0.109(12) 0.003(7) -0.052(11) 0.021(8)
C23 0.108(10) 0.053(6) 0.077(9) -0.022(6) -0.037(8) 0.018(7)
C24 0.040(5) 0.043(5) 0.051(6) -0.001(4) -0.007(4) 0.001(4)
P3 0.0404(12) 0.0431(12) 0.0450(14) -0.0034(11) 0.0041(11) -0.0008(11)
C25 0.054(6) 0.071(7) 0.062(7) -0.001(6) -0.002(5) -0.018(6)
C26 0.063(7) 0.085(9) 0.093(10) -0.036(8) -0.009(7) -0.017(7)
C27 0.079(8) 0.094(10) 0.060(8) -0.019(7) -0.008(7) -0.008(8)
C28 0.071(8) 0.125(12) 0.051(7) -0.004(8) -0.005(6) -0.006(9)
C29 0.064(7) 0.095(9) 0.064(8) 0.007(7) 0.002(6) -0.022(7)
C30 0.038(5) 0.053(5) 0.052(6) -0.011(5) 0.005(4) 0.009(4)
C31 0.047(6) 0.078(8) 0.123(12) -0.034(8) -0.006(7) 0.007(6)
C32 0.068(8) 0.097(10) 0.119(13) -0.030(10) 0.004(8) 0.032(8)
C33 0.070(9) 0.106(12) 0.125(14) -0.016(11) 0.034(9) 0.027(9)
C34 0.052(8) 0.128(15) 0.231(26) -0.052(17) 0.018(12) 0.019(9)
C35 0.059(8) 0.075(9) 0.160(17) -0.026(10) 0.009(9) -0.001(7)
C36 0.048(5) 0.056(6) 0.053(6) -0.005(5) 0.000(5) 0.002(5)
O40 0.208(19) 0.122(15) 0.154(17) -0.011(14) 0.042(16) -0.008(15)
C41 0.198(45) 0.132(32) 0.101(28) -0.024(26) -0.050(29) 0.042(32)
C42 0.172(22) 0.108(19) 0.151(22) -0.003(17) 0.025(18) 0.017(17)
C43 0.117(25) 0.176(37) 0.095(24) -0.057(26) 0.022(21) -0.027(27)
C44 0.137(19) 0.114(17) 0.086(16) -0.004(14) -0.013(15) -0.002(17)

loop_
_atom_site_label
_atom_site_type_symbol
_atom_site_fract_x
_atom_site_fract_y
_atom_site_fract_z
_atom_site_U_iso_or_equiv
_atom_site_thermal_displace_type
_atom_site_occupancy
_atom_site_calc_flag
_atom_site_refinement_flags
_atom_site_disorder_group
In In 0.43760(5) 0.63067(4) 0.89165(3) 0.0441(2) Uani 1 d . .
Se1 Se 0.59112(8) 0.65215(6) 0.97996(5) 0.0502(3) Uani 1 d . .
Se2 Se 0.40906(8) 0.80561(7) 0.92050(6) 0.0578(3) Uani 1 d . .
Se3 Se 0.29472(8) 0.56735(7) 0.96746(5) 0.0493(2) Uani 1 d . .
Se4 Se 0.26653(7) 0.63612(7) 0.81121(5) 0.0517(3) Uani 1 d . .
Se5 Se 0.49965(9) 0.46307(7) 0.86853(5) 0.0532(3) Uani 1 d . .
Se6 Se 0.55589(8) 0.66215(6) 0.79431(5) 0.0512(3) Uani 1 d . .
P1 P 0.5474(2) 0.7897(2) 0.98019(13) 0.0458(6) Uani 1 d . .
C1 C 0.7485(5) 0.8355(4) 0.9637(4) 0.067(3) Uani 1 d G .
H1A H 0.7661(5) 0.7799(4) 0.9783(4) 0.080 Uiso 1 calc R .
C2 C 0.8240(4) 0.8941(6) 0.9498(5) 0.083(4) Uani 1 d G .
H2A H 0.8920(4) 0.8778(9) 0.9552(7) 0.100 Uiso 1 calc R .
C3 C 0.7977(7) 0.9773(6) 0.9280(6) 0.108(6) Uani 1 d G .
H3A H 0.8482(9) 1.0165(8) 0.9188(8) 0.130 Uiso 1 calc R .
C4 C 0.6961(8) 1.0018(4) 0.9200(6) 0.122(7) Uani 1 d G .
H4A H 0.6785(11) 1.0574(5) 0.9054(8) 0.147 Uiso 1 calc R .
C5 C 0.6207(5) 0.9431(5) 0.9339(5) 0.088(5) Uani 1 d G .
H5A H 0.5527(6) 0.9595(7) 0.9286(7) 0.105 Uiso 1 calc R .
C6 C 0.6469(4) 0.8600(4) 0.9557(4) 0.056(3) Uani 1 d G .
C7 C 0.5960(6) 0.8850(5) 1.0892(4) 0.081(4) Uani 1 d G .
H7A H 0.6421(6) 0.9163(5) 1.0676(4) 0.098 Uiso 1 calc R .
C8 C 0.5890(8) 0.9012(7) 1.1515(4) 0.115(7) Uani 1 d G .
H8A H 0.6305(11) 0.9432(9) 1.1716(6) 0.138 Uiso 1 calc R .
C9 C 0.5200(10) 0.8545(8) 1.1838(3) 0.116(6) Uani 1 d G .
H9A H 0.5154(14) 0.8653(11) 1.2255(3) 0.140 Uiso 1 calc R .
C10 C 0.4580(8) 0.7918(7) 1.1537(4) 0.105(5) Uani 1 d G .
H10A H 0.4119(11) 0.7606(10) 1.1753(6) 0.126 Uiso 1 calc R .
C11 C 0.4650(7) 0.7756(5) 1.0913(4) 0.084(4) Uani 1 d G .
H11A H 0.4235(9) 0.7337(7) 1.0712(6) 0.101 Uiso 1 calc R .
C12 C 0.5340(6) 0.8223(5) 1.0591(3) 0.053(3) Uani 1 d G .
P2 P 0.2001(2) 0.5587(2) 0.88123(11) 0.0405(5) Uani 1 d . .
C13 C 0.0365(6) 0.6764(4) 0.8688(4) 0.073(3) Uani 1 d G .
H13A H 0.0804(6) 0.7141(4) 0.8505(4) 0.087 Uiso 1 calc R .
C14 C -0.0634(6) 0.7015(5) 0.8750(5) 0.091(5) Uani 1 d G .
H14A H -0.0863(9) 0.7560(6) 0.8609(7) 0.110 Uiso 1 calc R .
C15 C -0.1292(5) 0.6450(7) 0.9023(5) 0.096(5) Uani 1 d G .
H15A H -0.1960(5) 0.6618(9) 0.9065(7) 0.115 Uiso 1 calc R .
C16 C -0.0950(5) 0.5635(6) 0.9234(5) 0.091(5) Uani 1 d G .
H16A H -0.1390(8) 0.5257(8) 0.9417(7) 0.109 Uiso 1 calc R .
C17 C 0.0049(6) 0.5384(4) 0.9172(4) 0.080(4) Uani 1 d G .
H17A H 0.0277(8) 0.4838(5) 0.9313(6) 0.096 Uiso 1 calc R .
C18 C 0.0706(4) 0.5948(4) 0.8899(4) 0.050(2) Uani 1 d G .
C19 C 0.1398(6) 0.4299(4) 0.7965(3) 0.064(3) Uani 1 d G .
H19A H 0.1175(6) 0.4764(4) 0.7714(3) 0.077 Uiso 1 calc R .
C20 C 0.1262(6) 0.3444(5) 0.7757(3) 0.069(3) Uani 1 d G .
H20A H 0.0948(9) 0.3337(7) 0.7367(3) 0.083 Uiso 1 calc R .
C21 C 0.1597(7) 0.2749(3) 0.8132(4) 0.078(4) Uani 1 d G .
H21A H 0.1506(10) 0.2177(4) 0.7993(5) 0.093 Uiso 1 calc R .
C22 C 0.2067(8) 0.2909(4) 0.8715(4) 0.098(6) Uani 1 d G .
H22A H 0.2290(11) 0.2444(5) 0.8966(5) 0.118 Uiso 1 calc R .
C23 C 0.2202(6) 0.3764(4) 0.8924(3) 0.082(4) Uani 1 d G .
H23A H 0.2517(9) 0.3872(6) 0.9314(3) 0.098 Uiso 1 calc R .
C24 C 0.1868(6) 0.4459(3) 0.8548(3) 0.046(2) Uani 1 d G .
P3 P 0.5450(2) 0.5208(2) 0.78404(12) 0.0428(5) Uani 1 d . .
C25 C 0.3860(5) 0.4260(5) 0.7222(3) 0.063(3) Uani 1 d G .
H25A H 0.3802(5) 0.3969(5) 0.7593(3) 0.075 Uiso 1 calc R .
C26 C 0.3239(5) 0.4025(5) 0.6702(4) 0.081(4) Uani 1 d G .
H26A H 0.2767(8) 0.3577(7) 0.6725(5) 0.097 Uiso 1 calc R .
C27 C 0.3325(6) 0.4459(6) 0.6148(3) 0.078(4) Uani 1 d G .
H27A H 0.2910(8) 0.4302(9) 0.5800(4) 0.094 Uiso 1 calc R .
C28 C 0.4031(7) 0.5129(6) 0.6114(3) 0.083(4) Uani 1 d G .
H28A H 0.4088(9) 0.5420(8) 0.5743(3) 0.100 Uiso 1 calc R .
C29 C 0.4652(5) 0.5364(5) 0.6633(3) 0.075(4) Uani 1 d G .
H29A H 0.5124(7) 0.5812(6) 0.6610(5) 0.090 Uiso 1 calc R .
C30 C 0.4566(5) 0.4930(5) 0.7188(3) 0.047(2) Uani 1 d G .
C31 C 0.6636(5) 0.3912(5) 0.7386(5) 0.083(4) Uani 1 d G .
H31A H 0.6029(5) 0.3606(5) 0.7316(5) 0.100 Uiso 1 calc R .
C32 C 0.7543(6) 0.3533(5) 0.7239(5) 0.095(5) Uani 1 d G .
H32A H 0.7542(9) 0.2975(6) 0.7069(7) 0.114 Uiso 1 calc R .
C33 C 0.8452(5) 0.3990(6) 0.7344(6) 0.099(5) Uani 1 d G .
H33A H 0.9058(6) 0.3737(9) 0.7245(8) 0.119 Uiso 1 calc R .
C34 C 0.8453(4) 0.4825(6) 0.7598(6) 0.137(9) Uani 1 d G .
H34A H 0.9061(5) 0.5130(8) 0.7668(9) 0.164 Uiso 1 calc R .
C35 C 0.7546(6) 0.5203(5) 0.7746(5) 0.098(5) Uani 1 d G .
H35A H 0.7547(8) 0.5762(6) 0.7915(8) 0.118 Uiso 1 calc R .
C36 C 0.6638(4) 0.4747(5) 0.7640(4) 0.053(2) Uani 1 d G .
O40 O 0.8759(27) 0.1752(17) 0.9092(14) 0.160(10) Uani 0.55 d PDU 1
C41 C 0.8379(37) 0.2396(23) 0.8694(16) 0.147(18) Uani 0.55 d PD 1
H41A H 0.7642(37) 0.2383(23) 0.8652(16) 0.176 Uiso 0.55 calc PR 1
H41B H 0.8631(37) 0.2326(23) 0.8291(16) 0.176 Uiso 0.55 calc PR 1
C42 C 0.8754(39) 0.3219(18) 0.8988(18) 0.143(14) Uani 0.55 d PDU 1
H42A H 0.9164(39) 0.3539(18) 0.8713(18) 0.172 Uiso 0.55 calc PR 1
H42B H 0.8188(39) 0.3585(18) 0.9083(18) 0.172 Uiso 0.55 calc PR 1
C43 C 0.9346(26) 0.2988(23) 0.9534(14) 0.129(14) Uani 0.55 d PD 1
H43A H 0.9319(26) 0.3440(23) 0.9845(14) 0.155 Uiso 0.55 calc PR 1
H43B H 1.0049(26) 0.2886(23) 0.9455(14) 0.155 Uiso 0.55 calc PR 1
C44 C 0.8832(39) 0.2139(23) 0.9731(13) 0.113(11) Uani 0.55 d PDU 1
H44A H 0.9261(39) 0.1798(23) 1.0025(13) 0.136 Uiso 0.55 calc PR 1
H44B H 0.8173(39) 0.2240(23) 0.9886(13) 0.136 Uiso 0.55 calc PR 1
O40' O 0.8255(32) 0.2109(43) 0.9512(30) 0.247(30) Uiso 0.45 d PD 2
C41' C 0.8199(29) 0.2713(39) 0.9055(28) 0.140(19) Uiso 0.45 d PD 2
H41C H 0.7927(29) 0.3260(39) 0.9197(28) 0.168 Uiso 0.45 calc PR 2
H41D H 0.7768(29) 0.2507(39) 0.8703(28) 0.168 Uiso 0.45 calc PR 2
C42' C 0.9268(32) 0.2828(33) 0.8892(21) 0.126(15) Uiso 0.45 d PD 2
H42C H 0.9352(32) 0.2588(33) 0.8487(21) 0.151 Uiso 0.45 calc PR 2
H42D H 0.9449(32) 0.3443(33) 0.8893(21) 0.151 Uiso 0.45 calc PR 2
C43' C 0.9885(24) 0.2367(39) 0.9350(27) 0.168(23) Uiso 0.45 d PD 2
H43C H 1.0405(24) 0.2041(39) 0.9157(27) 0.202 Uiso 0.45 calc PR 2
H43D H 1.0221(24) 0.2780(39) 0.9637(27) 0.202 Uiso 0.45 calc PR 2
C44' C 0.9302(32) 0.1799(31) 0.9665(21) 0.117(16) Uiso 0.45 d PD 2
H44C H 0.9482(32) 0.1829(31) 1.0105(21) 0.141 Uiso 0.45 calc PR 2
H44D H 0.9384(32) 0.1201(31) 0.9528(21) 0.141 Uiso 0.45 calc PR 2

loop_
_atom_type_symbol
_atom_type_description
_atom_type_scat_dispersion_real
_atom_type_scat_dispersion_imag
_atom_type_scat_source
C C 0.0033 0.0016 'International Tables Vol C Tables 4.2.6.8 and 6.1.1.4'
H H 0.0000 0.0000 'International Tables Vol C Tables 4.2.6.8 and 6.1.1.4'
O O 0.0106 0.0060 'International Tables Vol C Tables 4.2.6.8 and 6.1.1.4'
P P 0.1023 0.0942 'International Tables Vol C Tables 4.2.6.8 and 6.1.1.4'
Se Se -0.0929 2.2259 'International Tables Vol C Tables 4.2.6.8 and 6.1.1.4'
In In -0.7276 1.3100 'International Tables Vol C Tables 4.2.6.8 and 6.1.1.4'

loop_
_geom_angle_atom_site_label_1
_geom_angle_atom_site_label_2
_geom_angle_atom_site_label_3
_geom_angle
_geom_angle_site_symmetry_1
_geom_angle_site_symmetry_3
_geom_angle_publ_flag
Se1 In Se4 169.32(4) . . ?
Se1 In Se5 91.50(4) . . ?
Se4 In Se5 98.81(4) . . ?
Se1 In Se6 95.00(4) . . ?
Se4 In Se6 89.51(4) . . ?
Se5 In Se6 80.05(4) . . ?
Se1 In Se3 97.19(4) . . ?
Se4 In Se3 80.06(4) . . ?
Se5 In Se3 90.62(4) . . ?
Se6 In Se3 164.83(4) . . ?
Se1 In Se2 80.18(3) . . ?
Se4 In Se2 89.75(4) . . ?
Se5 In Se2 170.40(4) . . ?
Se6 In Se2 95.79(4) . . ?
Se3 In Se2 95.15(4) . . ?
P1 Se1 In 86.28(7) . . ?
P1 Se2 In 84.55(7) . . ?
P2 Se3 In 82.97(7) . . ?
P2 Se4 In 83.84(7) . . ?
P3 Se5 In 83.28(7) . . ?
P3 Se6 In 82.52(8) . . ?
C6 P1 C12 104.2(4) . . ?
C6 P1 Se2 110.7(3) . . ?
C12 P1 Se2 113.4(3) . . ?
C6 P1 Se1 111.9(3) . . ?
C12 P1 Se1 108.3(3) . . ?
Se2 P1 Se1 108.49(11) . . ?
C2 C1 C6 120.0 . . ?
C3 C2 C1 120.0 . . ?
C4 C3 C2 120.0 . . ?
C3 C4 C5 120.0 . . ?
C6 C5 C4 120.0 . . ?
C5 C6 C1 120.0 . . ?
C5 C6 P1 118.4(4) . . ?
C1 C6 P1 121.3(4) . . ?
C8 C7 C12 120.0 . . ?
C7 C8 C9 120.0 . . ?
C10 C9 C8 120.0 . . ?
C9 C10 C11 120.0 . . ?
C12 C11 C10 120.0 . . ?
C11 C12 C7 120.0 . . ?
C11 C12 P1 117.2(5) . . ?
C7 C12 P1 122.6(5) . . ?
C24 P2 C18 104.6(3) . . ?
C24 P2 Se4 109.2(3) . . ?
C18 P2 Se4 110.0(3) . . ?
C24 P2 Se3 111.4(2) . . ?
C18 P2 Se3 111.8(3) . . ?
Se4 P2 Se3 109.74(11) . . ?
C14 C13 C18 120.0 . . ?
C15 C14 C13 120.0 . . ?
C14 C15 C16 120.0 . . ?
C17 C16 C15 120.0 . . ?
C18 C17 C16 120.0 . . ?
C17 C18 C13 120.0 . . ?
C17 C18 P2 118.7(4) . . ?
C13 C18 P2 121.3(4) . . ?
C20 C19 C24 120.0 . . ?
C19 C20 C21 120.0 . . ?
C20 C21 C22 120.0 . . ?
C23 C22 C21 120.0 . . ?
C24 C23 C22 120.0 . . ?
C23 C24 C19 120.0 . . ?
C23 C24 P2 121.3(4) . . ?
C19 C24 P2 118.7(4) . . ?
C36 P3 C30 103.6(4) . . ?
C36 P3 Se5 110.6(3) . . ?
C30 P3 Se5 111.4(2) . . ?
C36 P3 Se6 111.2(3) . . ?
C30 P3 Se6 110.3(3) . . ?
Se5 P3 Se6 109.71(12) . . ?
C26 C25 C30 120.0 . . ?
C25 C26 C27 120.0 . . ?
C26 C27 C28 120.0 . . ?
C29 C28 C27 120.0 . . ?
C28 C29 C30 120.0 . . ?
C29 C30 C25 120.0 . . ?
C29 C30 P3 118.4(4) . . ?
C25 C30 P3 121.4(4) . . ?
C32 C31 C36 120.0 . . ?
C33 C32 C31 120.0 . . ?
C34 C33 C32 120.0 . . ?
C33 C34 C35 120.0 . . ?
C36 C35 C34 120.0 . . ?
C35 C36 C31 120.0 . . ?
C35 C36 P3 121.2(4) . . ?
C31 C36 P3 118.8(4) . . ?
C41 O40 C44 107.0(28) . . ?
O40 C41 C42 104.1(22) . . ?
C43 C42 C41 107.2(17) . . ?
C42 C43 C44 102.7(21) . . ?
O40 C44 C43 94.0(22) . . ?
C41' O40' C44' 112.4(29) . . ?
O40' C41' C42' 104.9(24) . . ?
C43' C42' C41' 105.9(19) . . ?
C44' C43' C42' 110.5(21) . . ?
C43' C44' O40' 103.6(25) . . ?

loop_
_geom_bond_atom_site_label_1
_geom_bond_atom_site_label_2
_geom_bond_distance
_geom_bond_site_symmetry_2
_geom_bond_publ_flag
In Se1 2.6992(12) . ?
In Se4 2.7454(12) . ?
In Se5 2.7471(12) . ?
In Se6 2.7738(13) . ?
In Se3 2.7780(13) . ?
In Se2 2.7782(13) . ?
Se1 P1 2.180(3) . ?
Se2 P1 2.168(3) . ?
Se3 P2 2.174(3) . ?
Se4 P2 2.170(3) . ?
Se5 P3 2.168(3) . ?
Se6 P3 2.174(3) . ?
P1 C6 1.810(6) . ?
P1 C12 1.811(6) . ?
C1 C2 1.39 . ?
C1 C6 1.39 . ?
C2 C3 1.39 . ?
C3 C4 1.39 . ?
C4 C5 1.39 . ?
C5 C6 1.39 . ?
C7 C8 1.39 . ?
C7 C12 1.39 . ?
C8 C9 1.39 . ?
C9 C10 1.39 . ?
C10 C11 1.39 . ?
C11 C12 1.39 . ?
P2 C24 1.820(5) . ?
P2 C18 1.820(6) . ?
C13 C14 1.39 . ?
C13 C18 1.39 . ?
C14 C15 1.39 . ?
C15 C16 1.39 . ?
C16 C17 1.39 . ?
C17 C18 1.39 . ?
C19 C20 1.39 . ?
C19 C24 1.39 . ?
C20 C21 1.39 . ?
C21 C22 1.39 . ?
C22 C23 1.39 . ?
C23 C24 1.39 . ?
P3 C36 1.804(6) . ?
P3 C30 1.816(5) . ?
C25 C26 1.39 . ?
C25 C30 1.39 . ?
C26 C27 1.39 . ?
C27 C28 1.39 . ?
C28 C29 1.39 . ?
C29 C30 1.39 . ?
C31 C32 1.39 . ?
C31 C36 1.39 . ?
C32 C33 1.39 . ?
C33 C34 1.39 . ?
C34 C35 1.39 . ?
C35 C36 1.39 . ?
O40 C41 1.38(3) . ?
O40 C44 1.51(3) . ?
C41 C42 1.48(3) . ?
C42 C43 1.41(4) . ?
C43 C44 1.54(3) . ?
O40' C41' 1.35(4) . ?
O40' C44' 1.47(4) . ?
C41' C42' 1.49(3) . ?
C42' C43' 1.42(4) . ?
C43' C44' 1.38(4) . ?
